data_2233159
loop_
_publ_author_name
'Pawar, Sunayna'
'Bhatt, Pralav'
'Govender, Thavendran'
'Kruger, Hendrik G.'
'Maguire, Glenn E. M.'

_publ_section_title
;
 (<i>S</i>)-4-Phenyl-2-(1,2,3,4-tetrahydroisoquinolin-3-yl)-1,3-thiazole
;
_journal_coeditor_code GW2110
_journal_issue 1
_journal_name_full 'Acta Crystallographica Section E'
_journal_page_first o176
_journal_paper_doi 10.1107/S1600536811052585
_journal_volume 68
_journal_year 2012
_chemical_formula_iupac 'C18 H16 N2 S'
_chemical_formula_moiety 'C18 H16 N2 S'
_chemical_formula_sum 'C18 H16 N2 S'
_chemical_formula_weight 292.39
_chemical_name_systematic
;
(<i>S</i>)-4-Phenyl-2-(1,2,3,4-tetrahydroisoquinolin-3-yl)-1,3-thiazole
;
_space_group_IT_number 145
_symmetry_cell_setting trigonal
_symmetry_space_group_name_Hall 'P 32'
_symmetry_space_group_name_H-M 'P 32'
_atom_sites_solution_hydrogens geom
_atom_sites_solution_primary direct
_atom_sites_solution_secondary difmap
_audit_creation_method SHELXL-97
_cell_angle_alpha 90.00
_cell_angle_beta 90.00
_cell_angle_gamma 120.00
_cell_formula_units_Z 3
_cell_length_a 16.2230(10)
_cell_length_b 16.2230(10)
_cell_length_c 4.8130(3)
_cell_measurement_reflns_used 14735
_cell_measurement_temperature 173(2)
_cell_measurement_theta_max 28.40
_cell_measurement_theta_min 2.51
_cell_volume 1097.01(12)
_computing_cell_refinement 'SAINT (Bruker, 2006)'
_computing_data_collection 'APEX2 (Bruker, 2006)'
_computing_data_reduction 'SAINT (Bruker, 2006)'
_computing_molecular_graphics 'OLEX2 (Dolomanov <i>et al.</i>, 2009)'
_computing_publication_material 'SHELXL97 (Sheldrick, 2008)'
_computing_structure_refinement 'SHELXL97 (Sheldrick, 2008)'
_computing_structure_solution 'SHELXS97 (Sheldrick, 2008)'
_diffrn_ambient_temperature 173(2)
_diffrn_measured_fraction_theta_full 0.999
_diffrn_measured_fraction_theta_max 0.999
_diffrn_measurement_device_type 'Bruker Kappa DUO APEXII'
_diffrn_measurement_method '0.5\% \f scans and \w scans'
_diffrn_radiation_monochromator graphite
_diffrn_radiation_source 'fine-focus sealed tube'
_diffrn_radiation_type MoK\a
_diffrn_radiation_wavelength 0.71073
_diffrn_reflns_av_R_equivalents 0.0295
_diffrn_reflns_av_sigmaI/netI 0.0282
_diffrn_reflns_limit_h_max 21
_diffrn_reflns_limit_h_min -21
_diffrn_reflns_limit_k_max 21
_diffrn_reflns_limit_k_min -21
_diffrn_reflns_limit_l_max 6
_diffrn_reflns_limit_l_min -6
_diffrn_reflns_number 14735
_diffrn_reflns_theta_full 28.40
_diffrn_reflns_theta_max 28.40
_diffrn_reflns_theta_min 2.51
_diffrn_standards_decay_% 0
_diffrn_standards_interval_count 0
_diffrn_standards_interval_time 0
_diffrn_standards_number 0
_exptl_absorpt_coefficient_mu 0.216
_exptl_absorpt_correction_T_max 0.9809
_exptl_absorpt_correction_T_min 0.9582
_exptl_absorpt_correction_type multi-scan
_exptl_absorpt_process_details '(SADABS; Sheldrick, 2008)'
_exptl_crystal_colour yellow
_exptl_crystal_density_diffrn 1.328
_exptl_crystal_density_method 'not measured'
_exptl_crystal_description needle
_exptl_crystal_F_000 462
_exptl_crystal_size_max 0.20
_exptl_crystal_size_mid 0.10
_exptl_crystal_size_min 0.09
_refine_diff_density_max 0.233
_refine_diff_density_min -0.222
_refine_ls_abs_structure_details 'Flack (1983), <b>1832 Friedel pairs</b>'
_refine_ls_abs_structure_Flack -0.02(6)
_refine_ls_extinction_coef 0
_refine_ls_extinction_method none
_refine_ls_goodness_of_fit_ref 1.034
_refine_ls_hydrogen_treatment mixed
_refine_ls_matrix_type full
_refine_ls_number_parameters 194
_refine_ls_number_reflns 3676
_refine_ls_number_restraints 1
_refine_ls_restrained_S_all 1.034
_refine_ls_R_factor_all 0.0436
_refine_ls_R_factor_gt 0.0352
_refine_ls_shift/su_max 0.000
_refine_ls_shift/su_mean 0.000
_refine_ls_structure_factor_coef Fsqd
_refine_ls_weighting_details 'calc w=1/[\s^2^(Fo^2^)+(0.0433P)^2^+0.1159P] where P=(Fo^2^+2Fc^2^)/3'
_refine_ls_weighting_scheme calc
_refine_ls_wR_factor_gt 0.0811
_refine_ls_wR_factor_ref 0.0843
_reflns_number_gt 3205
_reflns_number_total 3676
_reflns_threshold_expression I>2sigma(I)
_cod_data_source_file gw2110.cif
_cod_data_source_block I
_cod_original_cell_volume 1097.00(10)
_cod_database_code 2233159
_cod_database_fobs_code 2233159

loop_
_symmetry_equiv_pos_as_xyz
'x, y, z'
'-y, x-y, z+2/3'
'-x+y, -x, z+1/3'

loop_
_atom_site_type_symbol
_atom_site_label
_atom_site_fract_x
_atom_site_fract_y
_atom_site_fract_z
_atom_site_U_iso_or_equiv
_atom_site_adp_type
_atom_site_calc_flag
_atom_site_refinement_flags
_atom_site_occupancy
_atom_site_symmetry_multiplicity
S S1 0.00297(4) 0.88075(3) 0.01223(14) 0.04813(15) Uani d . 1 1
N N1 -0.22129(10) 0.70793(10) 0.1094(3) 0.0316(3) Uani d . 1 1
H H1N -0.2357(14) 0.6647(15) -0.032(4) 0.036(5) Uiso d . 1 1
N N2 -0.01656(9) 0.71580(9) -0.0576(3) 0.0287(3) Uani d . 1 1
C C1 -0.30267(13) 0.67560(13) 0.2960(4) 0.0359(4) Uani d . 1 1
H H1A -0.3603 0.6569 0.1825 0.043 Uiso calc R 1 1
H H1B -0.2926 0.7298 0.4142 0.043 Uiso calc R 1 1
C C2 -0.32126(11) 0.59286(11) 0.4831(4) 0.0287(3) Uani d . 1 1
C C3 -0.40599(13) 0.54595(12) 0.6353(4) 0.0359(4) Uani d . 1 1
H H3 -0.4520 0.5655 0.6174 0.043 Uiso calc R 1 1
C C4 -0.42359(13) 0.47165(13) 0.8110(4) 0.0393(4) Uani d . 1 1
H H4 -0.4816 0.4402 0.9122 0.047 Uiso calc R 1 1
C C5 -0.35671(14) 0.44283(12) 0.8399(4) 0.0385(4) Uani d . 1 1
H H5 -0.3688 0.3915 0.9599 0.046 Uiso calc R 1 1
C C6 -0.27209(13) 0.48947(12) 0.6927(4) 0.0323(4) Uani d . 1 1
H H6 -0.2260 0.4702 0.7145 0.039 Uiso calc R 1 1
C C7 -0.25347(12) 0.56434(11) 0.5129(3) 0.0272(3) Uani d . 1 1
C C8 -0.16028(11) 0.61485(12) 0.3565(4) 0.0290(3) Uani d . 1 1
H H8A -0.1630 0.5759 0.1945 0.035 Uiso calc R 1 1
H H8B -0.1080 0.6222 0.4791 0.035 Uiso calc R 1 1
C C9 -0.13971(12) 0.71258(12) 0.2570(4) 0.0307(4) Uani d . 1 1
H H9 -0.1268 0.7538 0.4244 0.037 Uiso calc R 1 1
C C10 -0.05355(12) 0.75944(11) 0.0730(4) 0.0300(3) Uani d . 1 1
C C11 0.08088(13) 0.87065(13) -0.2040(4) 0.0388(4) Uani d . 1 1
H H11 0.1314 0.9222 -0.3007 0.047 Uiso calc R 1 1
C C12 0.06065(11) 0.77863(11) -0.2186(4) 0.0297(3) Uani d . 1 1
C C13 0.11195(12) 0.74191(12) -0.3839(4) 0.0304(4) Uani d . 1 1
C C14 0.08499(13) 0.64602(13) -0.3768(4) 0.0362(4) Uani d . 1 1
H H14 0.0336 0.6036 -0.2616 0.043 Uiso calc R 1 1
C C15 0.13257(14) 0.61174(14) -0.5369(5) 0.0433(4) Uani d . 1 1
H H15 0.1135 0.5460 -0.5304 0.052 Uiso calc R 1 1
C C16 0.20739(14) 0.67241(16) -0.7052(5) 0.0468(5) Uani d . 1 1
H H16 0.2398 0.6489 -0.8150 0.056 Uiso calc R 1 1
C C17 0.23454(16) 0.76791(16) -0.7122(5) 0.0506(5) Uani d . 1 1
H H17 0.2860 0.8102 -0.8275 0.061 Uiso calc R 1 1
C C18 0.18785(15) 0.80224(15) -0.5542(4) 0.0435(5) Uani d . 1 1
H H18 0.2076 0.8681 -0.5611 0.052 Uiso calc R 1 1

loop_
_atom_site_aniso_label
_atom_site_aniso_U_11
_atom_site_aniso_U_22
_atom_site_aniso_U_33
_atom_site_aniso_U_12
_atom_site_aniso_U_13
_atom_site_aniso_U_23
S1 0.0455(3) 0.0274(2) 0.0703(3) 0.0174(2) 0.0198(3) 0.0061(2)
N1 0.0336(7) 0.0316(7) 0.0329(8) 0.0188(6) 0.0027(6) -0.0008(6)
N2 0.0263(7) 0.0257(7) 0.0299(7) 0.0099(6) 0.0002(6) 0.0010(6)
C1 0.0344(9) 0.0346(9) 0.0433(10) 0.0208(8) 0.0042(8) 0.0016(8)
C2 0.0280(8) 0.0268(8) 0.0284(8) 0.0116(7) -0.0020(7) -0.0058(7)
C3 0.0294(8) 0.0337(9) 0.0423(10) 0.0141(7) 0.0030(8) -0.0054(8)
C4 0.0344(9) 0.0319(9) 0.0413(10) 0.0088(7) 0.0103(8) -0.0014(8)
C5 0.0463(11) 0.0280(8) 0.0348(10) 0.0138(8) 0.0055(8) 0.0025(7)
C6 0.0372(9) 0.0299(8) 0.0300(9) 0.0169(7) -0.0014(7) -0.0031(7)
C7 0.0291(8) 0.0255(7) 0.0243(8) 0.0117(6) -0.0010(6) -0.0058(6)
C8 0.0303(8) 0.0295(8) 0.0290(8) 0.0163(7) 0.0008(7) -0.0004(7)
C9 0.0321(8) 0.0278(8) 0.0314(9) 0.0143(7) 0.0012(7) -0.0026(7)
C10 0.0293(8) 0.0241(8) 0.0332(9) 0.0106(6) -0.0004(7) 0.0027(7)
C11 0.0307(9) 0.0323(9) 0.0492(11) 0.0127(7) 0.0090(8) 0.0062(8)
C12 0.0246(7) 0.0282(8) 0.0324(9) 0.0102(6) -0.0018(7) 0.0026(7)
C13 0.0259(7) 0.0331(8) 0.0292(9) 0.0126(7) -0.0028(7) 0.0006(7)
C14 0.0316(9) 0.0334(9) 0.0422(10) 0.0152(7) 0.0045(8) 0.0038(8)
C15 0.0432(10) 0.0385(10) 0.0516(12) 0.0230(9) 0.0000(9) -0.0032(9)
C16 0.0408(10) 0.0552(12) 0.0475(12) 0.0263(10) 0.0019(9) -0.0101(10)
C17 0.0432(11) 0.0513(12) 0.0493(13) 0.0177(10) 0.0186(10) 0.0060(10)
C18 0.0424(10) 0.0369(10) 0.0456(11) 0.0157(8) 0.0133(9) 0.0078(9)

loop_
_atom_type_symbol
_atom_type_description
_atom_type_scat_dispersion_real
_atom_type_scat_dispersion_imag
_atom_type_scat_source
C C 0.0033 0.0016 'International Tables Vol C Tables 4.2.6.8 and 6.1.1.4'
H H 0.0000 0.0000 'International Tables Vol C Tables 4.2.6.8 and 6.1.1.4'
N N 0.0061 0.0033 'International Tables Vol C Tables 4.2.6.8 and 6.1.1.4'
S S 0.1246 0.1234 'International Tables Vol C Tables 4.2.6.8 and 6.1.1.4'

loop_
_geom_angle_atom_site_label_1
_geom_angle_atom_site_label_2
_geom_angle_atom_site_label_3
_geom_angle
C11 S1 C10 89.46(9)
C1 N1 C9 110.51(13)
C1 N1 H1N 110.0(13)
C9 N1 H1N 106.0(13)
C10 N2 C12 111.30(14)
N1 C1 C2 115.29(14)
N1 C1 H1A 108.5
C2 C1 H1A 108.5
N1 C1 H1B 108.5
C2 C1 H1B 108.5
H1A C1 H1B 107.5
C7 C2 C3 119.19(16)
C7 C2 C1 120.86(14)
C3 C2 C1 119.92(15)
C4 C3 C2 120.90(17)
C4 C3 H3 119.5
C2 C3 H3 119.5
C3 C4 C5 120.06(17)
C3 C4 H4 120.0
C5 C4 H4 120.0
C6 C5 C4 119.54(17)
C6 C5 H5 120.2
C4 C5 H5 120.2
C5 C6 C7 121.10(17)
C5 C6 H6 119.5
C7 C6 H6 119.5
C6 C7 C2 119.21(15)
C6 C7 C8 120.20(15)
C2 C7 C8 120.58(15)
C7 C8 C9 111.08(13)
C7 C8 H8A 109.4
C9 C8 H8A 109.4
C7 C8 H8B 109.4
C9 C8 H8B 109.4
H8A C8 H8B 108.0
N1 C9 C10 109.12(13)
N1 C9 C8 112.02(13)
C10 C9 C8 112.09(13)
N1 C9 H9 107.8
C10 C9 H9 107.8
C8 C9 H9 107.8
N2 C10 C9 125.27(15)
N2 C10 S1 114.34(13)
C9 C10 S1 120.36(12)
C12 C11 S1 110.66(14)
C12 C11 H11 124.7
S1 C11 H11 124.7
C11 C12 N2 114.22(16)
C11 C12 C13 126.56(16)
N2 C12 C13 119.21(14)
C14 C13 C18 118.28(17)
C14 C13 C12 120.88(16)
C18 C13 C12 120.83(16)
C15 C14 C13 120.51(17)
C15 C14 H14 119.7
C13 C14 H14 119.7
C16 C15 C14 120.46(19)
C16 C15 H15 119.8
C14 C15 H15 119.8
C15 C16 C17 119.16(19)
C15 C16 H16 120.4
C17 C16 H16 120.4
C18 C17 C16 120.65(19)
C18 C17 H17 119.7
C16 C17 H17 119.7
C17 C18 C13 120.93(19)
C17 C18 H18 119.5
C13 C18 H18 119.5

loop_
_geom_bond_atom_site_label_1
_geom_bond_atom_site_label_2
_geom_bond_distance
S1 C11 1.707(2)
S1 C10 1.7306(17)
N1 C1 1.460(2)
N1 C9 1.470(2)
N1 H1N 0.92(2)
N2 C10 1.297(2)
N2 C12 1.390(2)
C1 C2 1.516(2)
C1 H1A 0.9900
C1 H1B 0.9900
C2 C7 1.397(2)
C2 C3 1.400(2)
C3 C4 1.380(3)
C3 H3 0.9500
C4 C5 1.387(3)
C4 H4 0.9500
C5 C6 1.386(3)
C5 H5 0.9500
C6 C7 1.396(2)
C6 H6 0.9500
C7 C8 1.512(2)
C8 C9 1.525(2)
C8 H8A 0.9900
C8 H8B 0.9900
C9 C10 1.501(2)
C9 H9 1.0000
C11 C12 1.361(2)
C11 H11 0.9500
C12 C13 1.475(2)
C13 C14 1.390(2)
C13 C18 1.393(3)
C14 C15 1.389(3)
C14 H14 0.9500
C15 C16 1.380(3)
C15 H15 0.9500
C16 C17 1.383(3)
C16 H16 0.9500
C17 C18 1.372(3)
C17 H17 0.9500
C18 H18 0.9500

loop_
_geom_hbond_atom_site_label_D
_geom_hbond_atom_site_label_H
_geom_hbond_atom_site_label_A
_geom_hbond_site_symmetry_A
_geom_hbond_distance_DH
_geom_hbond_distance_HA
_geom_hbond_distance_DA
_geom_hbond_angle_DHA
C11 H11 N1 2_674 0.95 2.54 3.341(3) 142

loop_
_geom_torsion_atom_site_label_1
_geom_torsion_atom_site_label_2
_geom_torsion_atom_site_label_3
_geom_torsion_atom_site_label_4
_geom_torsion
C9 N1 C1 C2 -43.4(2)
N1 C1 C2 C7 12.8(2)
N1 C1 C2 C3 -169.22(16)
C7 C2 C3 C4 -0.7(3)
C1 C2 C3 C4 -178.73(16)
C2 C3 C4 C5 0.3(3)
C3 C4 C5 C6 0.4(3)
C4 C5 C6 C7 -0.8(3)
C5 C6 C7 C2 0.4(3)
C5 C6 C7 C8 179.40(16)
C3 C2 C7 C6 0.3(2)
C1 C2 C7 C6 178.32(16)
C3 C2 C7 C8 -178.67(15)
C1 C2 C7 C8 -0.6(2)
C6 C7 C8 C9 -160.07(15)
C2 C7 C8 C9 18.9(2)
C1 N1 C9 C10 -171.71(14)
C1 N1 C9 C8 63.57(18)
C7 C8 C9 N1 -50.29(18)
C7 C8 C9 C10 -173.34(13)
C12 N2 C10 C9 177.80(16)
C12 N2 C10 S1 -0.32(18)
N1 C9 C10 N2 -104.95(19)
C8 C9 C10 N2 19.7(2)
N1 C9 C10 S1 73.07(17)
C8 C9 C10 S1 -162.25(13)
C11 S1 C10 N2 0.18(15)
C11 S1 C10 C9 -178.05(15)
C10 S1 C11 C12 0.02(16)
S1 C11 C12 N2 -0.2(2)
S1 C11 C12 C13 179.92(14)
C10 N2 C12 C11 0.3(2)
C10 N2 C12 C13 -179.78(15)
C11 C12 C13 C14 178.82(19)
N2 C12 C13 C14 -1.0(2)
C11 C12 C13 C18 -2.1(3)
N2 C12 C13 C18 178.05(16)
C18 C13 C14 C15 -0.3(3)
C12 C13 C14 C15 178.84(17)
C13 C14 C15 C16 0.0(3)
C14 C15 C16 C17 0.1(3)
C15 C16 C17 C18 0.0(3)
C16 C17 C18 C13 -0.2(3)
C14 C13 C18 C17 0.4(3)
C12 C13 C18 C17 -178.8(2)

loop_
_cod_related_entry_id
_cod_related_entry_database
_cod_related_entry_code
1 ChemSpider 30657323
